data_1576447
loop_
_publ_author_name
'Wang, Min'
'Liu, Zhi-Qiang'
'Zhao, Cui-Hua'

_publ_section_title
;
 B &#x2190; N Lewis pair fusion of [6]helicene: one way to integrate
 circularly polarized luminescence with two-photon absorption.
;
_journal_issue 13
_journal_name_full 'Chemical science'
_journal_page_first 6426
_journal_page_last 6437
_journal_paper_doi 10.1039/d5sc08697c
_journal_volume 17
_journal_year 2026
_chemical_formula_moiety 'C H Cl3, C61 H31 B F10 N2'
_chemical_formula_sum 'C62 H32 B Cl3 F10 N2'
_chemical_formula_weight 1112.05
_chemical_name_systematic NFBPy-HC
_space_group_crystal_system monoclinic
_space_group_IT_number 14
_space_group_name_Hall '-P 2ybc'
_space_group_name_H-M_alt 'P 1 21/c 1'
_atom_sites_solution_hydrogens geom
_atom_sites_solution_primary dual
_audit_creation_date 2024-12-16
_audit_creation_method
;
Olex2 1.5
(compiled 2024.02.16 svn.r378c4104 for OlexSys, GUI svn.r6928)
;
_audit_update_record
;
2025-09-16 deposited with the CCDC.	2026-01-23 downloaded from the CCDC.
;
_cell_angle_alpha 90
_cell_angle_beta 94.797(3)
_cell_angle_gamma 90
_cell_formula_units_Z 4
_cell_length_a 27.5353(16)
_cell_length_b 13.9114(7)
_cell_length_c 12.6024(7)
_cell_measurement_reflns_used 7458
_cell_measurement_temperature 173.00
_cell_measurement_theta_max 68.132
_cell_measurement_theta_min 3.221
_cell_volume 4810.5(5)
_computing_cell_refinement 'SAINT V8.40B (?, 2016)'
_computing_data_reduction 'SAINT V8.40B (?, 2016)'
_computing_molecular_graphics 'Olex2 1.5 (Dolomanov et al., 2009)'
_computing_publication_material 'Olex2 1.5 (Dolomanov et al., 2009)'
_computing_structure_refinement 'SHELXL 2018/3 (Sheldrick, 2015)'
_computing_structure_solution 'SHELXT 2018/2 (Sheldrick, 2018)'
_diffrn_ambient_temperature 173.00
_diffrn_measured_fraction_theta_full 0.992
_diffrn_measured_fraction_theta_max 0.992
_diffrn_measurement_device_type 'Bruker APEX-II CCD'
_diffrn_measurement_method '\w scans'
_diffrn_radiation_type CuK\a
_diffrn_radiation_wavelength 1.54178
_diffrn_reflns_av_R_equivalents 0.1078
_diffrn_reflns_av_unetI/netI 0.1045
_diffrn_reflns_Laue_measured_fraction_full 0.992
_diffrn_reflns_Laue_measured_fraction_max 0.992
_diffrn_reflns_limit_h_max 32
_diffrn_reflns_limit_h_min -32
_diffrn_reflns_limit_k_max 16
_diffrn_reflns_limit_k_min -16
_diffrn_reflns_limit_l_max 15
_diffrn_reflns_limit_l_min -12
_diffrn_reflns_number 33302
_diffrn_reflns_point_group_measured_fraction_full 0.992
_diffrn_reflns_point_group_measured_fraction_max 0.992
_diffrn_reflns_theta_full 66.595
_diffrn_reflns_theta_max 66.595
_diffrn_reflns_theta_min 1.610
_diffrn_source_current 1.1
_diffrn_source_power 0.05500000000000001
_diffrn_source_voltage 50.0
_exptl_absorpt_coefficient_mu 2.468
_exptl_absorpt_correction_T_max 0.1665
_exptl_absorpt_correction_T_min 0.0611
_exptl_absorpt_correction_type multi-scan
_exptl_absorpt_process_details
;
SADABS-2016/2 (Bruker,2016/2) was used for absorption correction.
wR2(int) was 0.1724 before and 0.0994 after correction.
The Ratio of minimum to maximum transmission is 0.3670.
The \l/2 correction factor is Not present.
;
_exptl_crystal_colour orange
_exptl_crystal_colour_primary orange
_exptl_crystal_density_diffrn 1.535
_exptl_crystal_description needle
_exptl_crystal_F_000 2256
_exptl_crystal_size_max 0.12
_exptl_crystal_size_mid 0.06
_exptl_crystal_size_min 0.05
_refine_diff_density_max 1.007
_refine_diff_density_min -1.224
_refine_diff_density_rms 0.116
_refine_ls_extinction_method none
_refine_ls_goodness_of_fit_ref 0.983
_refine_ls_hydrogen_treatment constr
_refine_ls_matrix_type full
_refine_ls_number_parameters 703
_refine_ls_number_reflns 8425
_refine_ls_number_restraints 153
_refine_ls_restrained_S_all 1.033
_refine_ls_R_factor_all 0.1279
_refine_ls_R_factor_gt 0.1067
_refine_ls_shift/su_max 0.000
_refine_ls_shift/su_mean 0.000
_refine_ls_structure_factor_coef Fsqd
_refine_ls_weighting_details 'w=1/[\s^2^(Fo^2^)+(0.2000P)^2^+10.0000P] where P=(Fo^2^+2Fc^2^)/3'
_refine_ls_weighting_scheme calc
_refine_ls_wR_factor_gt 0.2976
_refine_ls_wR_factor_ref 0.3242
_reflns_Friedel_coverage 0.000
_reflns_number_gt 6474
_reflns_number_total 8425
_reflns_threshold_expression 'I > 2\s(I)'
_cod_data_source_file d5sc08697c2.cif
_cod_data_source_block cu_241209d
_cod_depositor_comments 'Adding full bibliography for 1576446--1576447.cif.'
_cod_database_code 1576447
_shelx_shelxl_version_number 2018/3
_shelx_space_group_comment
;
The symmetry employed for this shelxl refinement is uniquely defined
by the following loop, which should always be used as a source of
symmetry information in preference to the above space-group names.
They are only intended as comments.
;
_shelx_estimated_absorpt_t_max 0.887
_shelx_estimated_absorpt_t_min 0.756
_olex2_refinement_description
;
1. Fixed Uiso
 At 1.2 times of:
  All C(H) groups
2. Restrained distances
 Cl1-C62 \\sim Cl2-C62 \\sim Cl3-C62
 with sigma of 0.01
3. Uiso/Uaniso restraints and constraints
F1 \\sim F2 \\sim F3 \\sim F4 \\sim F5 \\sim C1 \\sim C2 \\sim C3 \\sim C4
\\sim C5 \\sim C6: within 2A with sigma of 0.004 and sigma for terminal atoms
of 0.001 within 2A
N2 \\sim C50 \\sim C51 \\sim C52 \\sim C53 \\sim C54 \\sim C55 \\sim C56 \\sim
C57 \\sim C58 \\sim C59 \\sim C60 \\sim C61: within 2A with sigma of 0.004 and
sigma for terminal atoms of 0.001 within 2A
4.a Ternary CH refined with riding coordinates:
 C62(H62)
4.b Aromatic/amide H refined with riding coordinates:
 C14(H14), C15(H15), C16(H16), C20(H20), C23(H23), C24(H24), C26(H26),
 C27(H27), C31(H31), C32(H32), C35(H35), C36(H36), C37(H37), C38(H38), C40(H40),
  C41(H41), C43(H43), C45(H45), C46(H46), C48(H48), C49(H49), C51(H51),
 C52(H52), C53(H53), C54(H54), C55(H55), C57(H57), C58(H58), C59(H59), C60(H60),
  C61(H61)
;
_olex2_submission_special_instructions 'No special instructions were received'

loop_
_space_group_symop_operation_xyz
'x, y, z'
'-x, y+1/2, -z+1/2'
'-x, -y, -z'
'x, -y-1/2, z-1/2'

loop_
_atom_site_label
_atom_site_type_symbol
_atom_site_fract_x
_atom_site_fract_y
_atom_site_fract_z
_atom_site_U_iso_or_equiv
_atom_site_adp_type
_atom_site_occupancy
_atom_site_site_symmetry_order
_atom_site_calc_flag
_atom_site_refinement_flags_posn
_atom_site_refinement_flags_adp
_atom_site_refinement_flags_occupancy
_atom_site_disorder_assembly
_atom_site_disorder_group
Cl1 Cl 0.92776(12) 0.8442(3) 0.1147(4) 0.1759(16) Uani 1 1 d D . . . .
Cl2 Cl 0.82725(11) 0.8555(3) 0.1695(2) 0.1503(12) Uani 1 1 d D . . . .
Cl3 Cl 0.89970(13) 0.9812(2) 0.2722(3) 0.1478(11) Uani 1 1 d D . . . .
C62 C 0.8821(2) 0.9158(9) 0.1607(9) 0.172(6) Uani 1 1 d D . . . .
H62 H 0.874970 0.964871 0.103537 0.207 Uiso 1 1 calc R U . . .
F1 F 0.81851(10) 0.5053(2) 0.3561(2) 0.0553(6) Uani 1 1 d . U . . .
F2 F 0.89552(12) 0.6176(3) 0.3651(4) 0.0829(9) Uani 1 1 d . U . . .
F3 F 0.88767(15) 0.8054(3) 0.4185(4) 0.1005(10) Uani 1 1 d . U . . .
F4 F 0.79819(15) 0.8808(3) 0.4525(4) 0.0981(10) Uani 1 1 d . U . . .
F5 F 0.72156(12) 0.7698(2) 0.4492(3) 0.0702(8) Uani 1 1 d . U . . .
F6 F 0.75944(10) 0.56820(19) 0.1751(2) 0.0516(7) Uani 1 1 d . . . . .
F7 F 0.75708(11) 0.4290(2) 0.0321(2) 0.0594(8) Uani 1 1 d . . . . .
F8 F 0.71309(12) 0.2591(2) 0.0679(3) 0.0636(8) Uani 1 1 d . . . . .
F9 F 0.67293(12) 0.2309(2) 0.2568(3) 0.0652(8) Uani 1 1 d . . . . .
F10 F 0.67138(10) 0.3703(2) 0.3986(2) 0.0543(7) Uani 1 1 d . . . . .
N1 N 0.71000(13) 0.5244(3) 0.5000(3) 0.0415(8) Uani 1 1 d . . . . .
N2 N 0.90215(14) 0.1769(3) 0.7962(3) 0.0508(9) Uani 1 1 d . U . . .
C1 C 0.76415(17) 0.6326(4) 0.3939(4) 0.0509(10) Uani 1 1 d . U . . .
C2 C 0.7635(2) 0.7290(4) 0.4218(6) 0.0694(8) Uani 1 1 d . U . . .
C3 C 0.8029(3) 0.7879(5) 0.4263(8) 0.0957(10) Uani 1 1 d . U . . .
C4 C 0.8479(3) 0.7498(6) 0.4082(8) 0.0983(11) Uani 1 1 d . U . . .
C5 C 0.8520(2) 0.6554(5) 0.3838(7) 0.0814(9) Uani 1 1 d . U . . .
C6 C 0.81104(18) 0.5995(4) 0.3774(5) 0.0562(7) Uani 1 1 d . U . . .
C7 C 0.71702(15) 0.4769(3) 0.2978(3) 0.0396(9) Uani 1 1 d . . . . .
C8 C 0.73747(16) 0.4856(3) 0.2002(3) 0.0424(10) Uani 1 1 d . . . . .
C9 C 0.73699(17) 0.4142(3) 0.1249(3) 0.0457(10) Uani 1 1 d . . . . .
C10 C 0.71523(18) 0.3278(3) 0.1430(4) 0.0492(11) Uani 1 1 d . . . . .
C11 C 0.69479(18) 0.3147(3) 0.2376(4) 0.0498(11) Uani 1 1 d . . . . .
C12 C 0.69530(17) 0.3885(3) 0.3114(3) 0.0436(10) Uani 1 1 d . . . . .
C13 C 0.66794(16) 0.6324(3) 0.3451(3) 0.0394(9) Uani 1 1 d . . . . .
C14 C 0.66531(17) 0.6794(3) 0.2481(4) 0.0440(10) Uani 1 1 d . . . . .
H14 H 0.691425 0.673234 0.203818 0.053 Uiso 1 1 calc R U . . .
C15 C 0.62531(18) 0.7353(3) 0.2141(3) 0.0436(10) Uani 1 1 d . . . . .
H15 H 0.624188 0.765348 0.146256 0.052 Uiso 1 1 calc R U . . .
C16 C 0.58770(16) 0.7482(3) 0.2759(3) 0.0393(9) Uani 1 1 d . . . . .
H16 H 0.561151 0.788217 0.251403 0.047 Uiso 1 1 calc R U . . .
C17 C 0.58758(15) 0.7025(3) 0.3765(3) 0.0370(9) Uani 1 1 d . . . . .
C18 C 0.62817(15) 0.6422(3) 0.4080(3) 0.0359(9) Uani 1 1 d . . . . .
C19 C 0.62694(15) 0.5873(3) 0.5053(3) 0.0365(9) Uani 1 1 d . . . . .
C20 C 0.58368(16) 0.5783(3) 0.5496(3) 0.0388(9) Uani 1 1 d . . . . .
H20 H 0.581213 0.532900 0.605255 0.047 Uiso 1 1 calc R U . . .
C21 C 0.54221(15) 0.6342(3) 0.5155(3) 0.0387(9) Uani 1 1 d . . . . .
C22 C 0.54645(15) 0.7088(3) 0.4398(3) 0.0372(9) Uani 1 1 d . . . . .
C23 C 0.49693(16) 0.6156(3) 0.5578(4) 0.0450(10) Uani 1 1 d . . . . .
H23 H 0.494668 0.568390 0.611647 0.054 Uiso 1 1 calc R U . . .
C24 C 0.45675(17) 0.6662(3) 0.5200(4) 0.0492(11) Uani 1 1 d . . . . .
H24 H 0.425512 0.646885 0.538869 0.059 Uiso 1 1 calc R U . . .
C25 C 0.46077(16) 0.7463(3) 0.4538(4) 0.0446(10) Uani 1 1 d . . . . .
C26 C 0.41847(17) 0.7981(4) 0.4154(4) 0.0510(11) Uani 1 1 d . . . . .
H26 H 0.387293 0.775039 0.430317 0.061 Uiso 1 1 calc R U . . .
C27 C 0.42163(17) 0.8794(4) 0.3582(4) 0.0511(11) Uani 1 1 d . . . . .
H27 H 0.392820 0.907987 0.325533 0.061 Uiso 1 1 calc R U . . .
C28 C 0.46700(17) 0.9223(3) 0.3463(4) 0.0461(10) Uani 1 1 d . . . . .
C29 C 0.51097(16) 0.8755(3) 0.3859(3) 0.0396(9) Uani 1 1 d . . . . .
C30 C 0.50722(15) 0.7781(3) 0.4254(3) 0.0402(9) Uani 1 1 d . . . . .
C31 C 0.46836(19) 1.0151(4) 0.2990(4) 0.0509(11) Uani 1 1 d . . . . .
H31 H 0.438916 1.043299 0.269002 0.061 Uiso 1 1 calc R U . . .
C32 C 0.5104(2) 1.0638(3) 0.2959(4) 0.0522(12) Uani 1 1 d . . . . .
H32 H 0.510738 1.123602 0.259614 0.063 Uiso 1 1 calc R U . . .
C33 C 0.55439(18) 1.0262(3) 0.3466(4) 0.0457(10) Uani 1 1 d . . . . .
C34 C 0.55501(16) 0.9334(3) 0.3953(3) 0.0403(9) Uani 1 1 d . . . . .
C35 C 0.59752(17) 0.9062(3) 0.4577(4) 0.0446(10) Uani 1 1 d . . . . .
H35 H 0.598324 0.846289 0.493937 0.053 Uiso 1 1 calc R U . . .
C36 C 0.63799(17) 0.9646(3) 0.4673(4) 0.0474(10) Uani 1 1 d . . . . .
H36 H 0.666192 0.944811 0.510319 0.057 Uiso 1 1 calc R U . . .
C37 C 0.63792(19) 1.0530(4) 0.4141(4) 0.0520(11) Uani 1 1 d . . . . .
H37 H 0.666392 1.091841 0.418699 0.062 Uiso 1 1 calc R U . . .
C38 C 0.59671(19) 1.0831(4) 0.3554(4) 0.0513(11) Uani 1 1 d . . . . .
H38 H 0.596689 1.143413 0.319964 0.062 Uiso 1 1 calc R U . . .
C39 C 0.67072(16) 0.5413(3) 0.5555(3) 0.0389(9) Uani 1 1 d . . . . .
C40 C 0.67449(17) 0.5152(3) 0.6634(4) 0.0453(10) Uani 1 1 d . . . . .
H40 H 0.649082 0.531927 0.706526 0.054 Uiso 1 1 calc R U . . .
C41 C 0.71405(18) 0.4661(4) 0.7074(4) 0.0482(11) Uani 1 1 d . . . . .
H41 H 0.715897 0.450057 0.780900 0.058 Uiso 1 1 calc R U . . .
C42 C 0.75178(17) 0.4389(3) 0.6469(4) 0.0448(10) Uani 1 1 d . . . . .
C43 C 0.74810(17) 0.4744(3) 0.5438(4) 0.0460(10) Uani 1 1 d . . . . .
H43 H 0.774380 0.462381 0.501381 0.055 Uiso 1 1 calc R U . . .
C44 C 0.79250(16) 0.3761(3) 0.6869(4) 0.0454(10) Uani 1 1 d . . . . .
C45 C 0.80088(19) 0.3531(4) 0.7948(4) 0.0530(12) Uani 1 1 d . . . . .
H45 H 0.781380 0.382099 0.844649 0.064 Uiso 1 1 calc R U . . .
C46 C 0.8370(2) 0.2890(4) 0.8304(4) 0.0556(12) Uani 1 1 d . . . . .
H46 H 0.841696 0.274416 0.904207 0.067 Uiso 1 1 calc R U . . .
C47 C 0.86657(16) 0.2452(3) 0.7600(4) 0.0457(10) Uani 1 1 d . . . . .
C48 C 0.85987(18) 0.2710(4) 0.6534(4) 0.0508(11) Uani 1 1 d . . . . .
H48 H 0.880847 0.245351 0.604357 0.061 Uiso 1 1 calc R U . . .
C49 C 0.82322(18) 0.3333(4) 0.6177(4) 0.0521(12) Uani 1 1 d . . . . .
H49 H 0.818679 0.347654 0.543876 0.063 Uiso 1 1 calc R U . . .
C50 C 0.9129(2) 0.0991(4) 0.7302(4) 0.0590(10) Uani 1 1 d . U . . .
C51 C 0.8773(3) 0.0558(5) 0.6644(5) 0.0726(12) Uani 1 1 d . U . . .
H51 H 0.844808 0.078947 0.662448 0.087 Uiso 1 1 calc R U . . .
C52 C 0.8879(3) -0.0209(6) 0.6008(6) 0.0881(14) Uani 1 1 d . U . . .
H52 H 0.862971 -0.049557 0.554649 0.106 Uiso 1 1 calc R U . . .
C53 C 0.9356(3) -0.0561(6) 0.6048(7) 0.0912(15) Uani 1 1 d . U . . .
H53 H 0.943112 -0.109316 0.561906 0.109 Uiso 1 1 calc R U . . .
C54 C 0.9706(3) -0.0144(5) 0.6693(6) 0.0823(14) Uani 1 1 d . U . . .
H54 H 1.002901 -0.039031 0.671875 0.099 Uiso 1 1 calc R U . . .
C55 C 0.9609(2) 0.0635(5) 0.7321(5) 0.0698(12) Uani 1 1 d . U . . .
H55 H 0.986328 0.092777 0.776357 0.084 Uiso 1 1 calc R U . . .
C56 C 0.92903(17) 0.1878(4) 0.8964(4) 0.0510(9) Uani 1 1 d . U . . .
C57 C 0.9384(2) 0.1091(4) 0.9630(4) 0.0599(11) Uani 1 1 d . U . . .
H57 H 0.925034 0.048032 0.943425 0.072 Uiso 1 1 calc R U . . .
C58 C 0.9670(2) 0.1194(5) 1.0569(5) 0.0690(12) Uani 1 1 d . U . . .
H58 H 0.974091 0.064664 1.100576 0.083 Uiso 1 1 calc R U . . .
C59 C 0.9857(2) 0.2078(5) 1.0890(5) 0.0689(12) Uani 1 1 d . U . . .
H59 H 1.005042 0.214000 1.154640 0.083 Uiso 1 1 calc R U . . .
C60 C 0.9759(2) 0.2868(5) 1.0250(5) 0.0666(12) Uani 1 1 d . U . . .
H60 H 0.988427 0.347994 1.046683 0.080 Uiso 1 1 calc R U . . .
C61 C 0.94760(19) 0.2771(4) 0.9280(4) 0.0591(11) Uani 1 1 d . U . . .
H61 H 0.941086 0.331650 0.883768 0.071 Uiso 1 1 calc R U . . .
B1 B 0.71469(19) 0.5672(4) 0.3819(4) 0.0418(11) Uani 1 1 d . . . . .

loop_
_atom_site_aniso_label
_atom_site_aniso_U_11
_atom_site_aniso_U_22
_atom_site_aniso_U_33
_atom_site_aniso_U_23
_atom_site_aniso_U_13
_atom_site_aniso_U_12
Cl1 0.112(2) 0.165(3) 0.245(4) -0.055(3) -0.023(2) 0.023(2)
Cl2 0.126(2) 0.202(3) 0.117(2) 0.029(2) -0.0220(16) -0.012(2)
Cl3 0.152(3) 0.120(2) 0.172(3) 0.0081(19) 0.019(2) 0.0140(18)
C62 0.083(6) 0.31(2) 0.119(8) 0.001(11) -0.003(6) 0.014(9)
F1 0.0449(12) 0.0545(13) 0.0675(15) -0.0094(11) 0.0105(11) 0.0060(10)
F2 0.0514(14) 0.0799(17) 0.120(2) -0.0201(16) 0.0218(15) -0.0063(13)
F3 0.0713(18) 0.0837(19) 0.149(3) -0.0270(19) 0.0249(18) -0.0213(15)
F4 0.0821(18) 0.0681(16) 0.146(3) -0.0342(17) 0.0209(18) -0.0128(15)
F5 0.0593(15) 0.0600(15) 0.0926(19) -0.0270(13) 0.0148(13) 0.0009(12)
F6 0.0623(17) 0.0491(14) 0.0460(14) 0.0014(11) 0.0201(12) -0.0043(12)
F7 0.0662(18) 0.0724(19) 0.0415(15) -0.0094(13) 0.0165(13) 0.0035(15)
F8 0.0701(19) 0.0563(17) 0.0633(18) -0.0210(14) -0.0022(15) 0.0054(14)
F9 0.072(2) 0.0454(15) 0.079(2) 0.0012(14) 0.0077(16) -0.0097(14)
F10 0.0597(17) 0.0553(15) 0.0501(15) 0.0094(12) 0.0177(12) -0.0022(13)
N1 0.0427(19) 0.047(2) 0.0353(18) 0.0037(15) 0.0082(15) 0.0080(16)
N2 0.0463(18) 0.0561(19) 0.0499(18) 0.0031(16) 0.0041(15) 0.0123(15)
C1 0.046(2) 0.051(2) 0.058(2) -0.0106(18) 0.0128(17) 0.0018(17)
C2 0.0586(15) 0.0595(15) 0.0917(19) -0.0261(14) 0.0153(14) 0.0001(13)
C3 0.0791(19) 0.0671(17) 0.143(2) -0.0337(18) 0.0213(19) -0.0125(16)
C4 0.0695(18) 0.0817(19) 0.146(3) -0.0275(19) 0.0250(18) -0.0205(16)
C5 0.0511(15) 0.0779(18) 0.118(2) -0.0201(17) 0.0220(15) -0.0067(14)
C6 0.0456(13) 0.0556(14) 0.0685(16) -0.0098(13) 0.0115(12) 0.0042(12)
C7 0.035(2) 0.044(2) 0.040(2) 0.0036(18) 0.0051(16) 0.0067(17)
C8 0.042(2) 0.047(2) 0.039(2) 0.0014(18) 0.0067(17) 0.0030(18)
C9 0.048(2) 0.054(3) 0.036(2) -0.0027(19) 0.0075(18) 0.007(2)
C10 0.048(3) 0.051(3) 0.048(3) -0.011(2) 0.002(2) 0.010(2)
C11 0.047(3) 0.042(2) 0.060(3) 0.004(2) 0.000(2) -0.0013(19)
C12 0.045(2) 0.048(2) 0.038(2) 0.0041(18) 0.0031(18) 0.0059(19)
C13 0.045(2) 0.038(2) 0.036(2) -0.0004(17) 0.0084(17) 0.0031(17)
C14 0.048(2) 0.045(2) 0.040(2) 0.0030(18) 0.0133(18) 0.0084(19)
C15 0.057(3) 0.039(2) 0.035(2) 0.0035(17) 0.0063(19) 0.0056(19)
C16 0.045(2) 0.036(2) 0.036(2) -0.0007(17) 0.0008(17) 0.0009(17)
C17 0.042(2) 0.0323(19) 0.036(2) -0.0021(16) 0.0023(16) -0.0019(16)
C18 0.043(2) 0.0347(19) 0.0307(19) -0.0038(16) 0.0053(16) 0.0002(16)
C19 0.043(2) 0.0340(19) 0.033(2) 0.0014(16) 0.0061(16) 0.0046(16)
C20 0.048(2) 0.0333(19) 0.036(2) 0.0010(16) 0.0064(17) 0.0003(17)
C21 0.039(2) 0.038(2) 0.039(2) -0.0048(17) 0.0034(17) -0.0019(17)
C22 0.039(2) 0.037(2) 0.035(2) -0.0044(16) 0.0015(16) 0.0004(16)
C23 0.043(2) 0.048(2) 0.045(2) 0.0006(19) 0.0101(19) -0.0020(19)
C24 0.037(2) 0.054(3) 0.057(3) 0.000(2) 0.0090(19) -0.0020(19)
C25 0.038(2) 0.049(2) 0.048(2) -0.006(2) 0.0062(18) 0.0002(18)
C26 0.036(2) 0.059(3) 0.058(3) -0.005(2) 0.008(2) 0.004(2)
C27 0.042(2) 0.059(3) 0.052(3) -0.002(2) 0.001(2) 0.011(2)
C28 0.049(3) 0.050(2) 0.040(2) -0.0047(19) 0.0044(19) 0.008(2)
C29 0.045(2) 0.041(2) 0.034(2) -0.0034(17) 0.0052(17) 0.0081(18)
C30 0.038(2) 0.048(2) 0.034(2) -0.0020(18) 0.0036(16) 0.0018(18)
C31 0.056(3) 0.050(3) 0.047(3) 0.002(2) 0.002(2) 0.014(2)
C32 0.066(3) 0.042(2) 0.049(3) 0.005(2) 0.006(2) 0.013(2)
C33 0.059(3) 0.039(2) 0.041(2) -0.0002(18) 0.0120(19) 0.005(2)
C34 0.046(2) 0.039(2) 0.037(2) -0.0040(17) 0.0073(17) 0.0055(17)
C35 0.052(3) 0.039(2) 0.043(2) -0.0065(18) 0.0044(19) 0.0020(18)
C36 0.045(2) 0.046(2) 0.052(3) -0.007(2) 0.0051(19) -0.0001(19)
C37 0.060(3) 0.048(3) 0.050(3) -0.007(2) 0.014(2) -0.007(2)
C38 0.064(3) 0.047(2) 0.044(2) -0.001(2) 0.012(2) 0.000(2)
C39 0.045(2) 0.038(2) 0.035(2) -0.0018(17) 0.0080(17) 0.0044(17)
C40 0.043(2) 0.054(3) 0.040(2) 0.0032(19) 0.0109(18) 0.011(2)
C41 0.055(3) 0.057(3) 0.033(2) 0.006(2) 0.0093(19) 0.012(2)
C42 0.044(2) 0.051(2) 0.040(2) 0.0024(19) 0.0070(18) 0.0065(19)
C43 0.045(2) 0.055(3) 0.040(2) 0.002(2) 0.0111(18) 0.013(2)
C44 0.041(2) 0.056(3) 0.040(2) 0.005(2) 0.0063(18) 0.008(2)
C45 0.054(3) 0.067(3) 0.039(2) 0.003(2) 0.009(2) 0.018(2)
C46 0.062(3) 0.070(3) 0.036(2) 0.004(2) 0.005(2) 0.021(3)
C47 0.041(2) 0.052(2) 0.044(2) 0.005(2) 0.0061(18) 0.0072(19)
C48 0.045(2) 0.066(3) 0.042(2) 0.000(2) 0.0085(19) 0.014(2)
C49 0.051(3) 0.070(3) 0.037(2) 0.005(2) 0.0086(19) 0.016(2)
C50 0.059(2) 0.062(2) 0.057(2) 0.0016(18) 0.0117(18) 0.0133(18)
C51 0.074(3) 0.071(3) 0.073(3) -0.010(2) 0.010(2) 0.011(2)
C52 0.094(3) 0.084(3) 0.087(3) -0.018(3) 0.010(3) 0.011(3)
C53 0.099(3) 0.087(3) 0.090(3) -0.016(3) 0.018(3) 0.023(3)
C54 0.085(3) 0.082(3) 0.083(3) -0.008(2) 0.021(2) 0.028(2)
C55 0.069(3) 0.073(3) 0.069(3) -0.002(2) 0.015(2) 0.020(2)
C56 0.0437(18) 0.061(2) 0.0487(19) 0.0040(17) 0.0058(16) 0.0093(16)
C57 0.056(2) 0.068(2) 0.056(2) 0.007(2) 0.0023(19) 0.012(2)
C58 0.061(2) 0.085(3) 0.060(2) 0.010(2) -0.001(2) 0.014(2)
C59 0.052(2) 0.093(3) 0.061(2) 0.001(2) 0.001(2) 0.005(2)
C60 0.052(2) 0.086(3) 0.063(2) -0.005(2) 0.010(2) -0.006(2)
C61 0.050(2) 0.071(2) 0.058(2) 0.004(2) 0.0100(18) -0.0012(19)
B1 0.047(3) 0.045(3) 0.035(2) 0.002(2) 0.011(2) 0.006(2)

loop_
_atom_type_symbol
_atom_type_description
_atom_type_scat_dispersion_real
_atom_type_scat_dispersion_imag
_atom_type_scat_source
C C 0.0181 0.0091 'International Tables Vol C Tables 4.2.6.8 and 6.1.1.4'
H H 0.0000 0.0000 'International Tables Vol C Tables 4.2.6.8 and 6.1.1.4'
B B 0.0090 0.0039 'International Tables Vol C Tables 4.2.6.8 and 6.1.1.4'
Cl Cl 0.3639 0.7018 'International Tables Vol C Tables 4.2.6.8 and 6.1.1.4'
F F 0.0727 0.0534 'International Tables Vol C Tables 4.2.6.8 and 6.1.1.4'
N N 0.0311 0.0180 'International Tables Vol C Tables 4.2.6.8 and 6.1.1.4'

loop_
_geom_angle_atom_site_label_1
_geom_angle_atom_site_label_2
_geom_angle_atom_site_label_3
_geom_angle
_geom_angle_site_symmetry_1
_geom_angle_site_symmetry_3
_geom_angle_publ_flag
Cl1 C62 H62 104.8 . . ?
Cl2 C62 Cl1 113.6(6) . . ?
Cl2 C62 H62 104.8 . . ?
Cl3 C62 Cl1 114.6(5) . . ?
Cl3 C62 Cl2 113.1(5) . . ?
Cl3 C62 H62 104.8 . . ?
C39 N1 B1 122.6(3) . . ?
C43 N1 C39 120.5(4) . . ?
C43 N1 B1 116.8(3) . . ?
C47 N2 C56 120.8(4) . . ?
C50 N2 C47 119.9(4) . . ?
C50 N2 C56 119.2(4) . . ?
C2 C1 C6 112.8(5) . . ?
C2 C1 B1 122.2(4) . . ?
C6 C1 B1 125.0(4) . . ?
F5 C2 C1 120.0(5) . . ?
F5 C2 C3 115.5(5) . . ?
C3 C2 C1 124.5(6) . . ?
F4 C3 C2 119.9(6) . . ?
F4 C3 C4 121.0(6) . . ?
C2 C3 C4 119.1(6) . . ?
F3 C4 C3 120.0(7) . . ?
F3 C4 C5 119.9(7) . . ?
C5 C4 C3 120.0(6) . . ?
F2 C5 C4 120.6(6) . . ?
F2 C5 C6 120.7(6) . . ?
C4 C5 C6 118.7(6) . . ?
F1 C6 C1 120.2(4) . . ?
F1 C6 C5 115.0(5) . . ?
C5 C6 C1 124.8(5) . . ?
C8 C7 B1 122.6(4) . . ?
C12 C7 C8 113.3(4) . . ?
C12 C7 B1 123.9(4) . . ?
F6 C8 C7 120.1(4) . . ?
F6 C8 C9 115.6(4) . . ?
C9 C8 C7 124.3(4) . . ?
F7 C9 C8 120.5(4) . . ?
F7 C9 C10 119.6(4) . . ?
C10 C9 C8 119.9(4) . . ?
F8 C10 C9 120.0(4) . . ?
F8 C10 C11 121.4(5) . . ?
C9 C10 C11 118.5(4) . . ?
F9 C11 C10 119.6(4) . . ?
F9 C11 C12 120.1(5) . . ?
C10 C11 C12 120.2(4) . . ?
F10 C12 C7 120.8(4) . . ?
F10 C12 C11 115.4(4) . . ?
C11 C12 C7 123.8(4) . . ?
C14 C13 C18 117.7(4) . . ?
C14 C13 B1 120.1(4) . . ?
C18 C13 B1 122.2(4) . . ?
C13 C14 H14 119.4 . . ?
C13 C14 C15 121.3(4) . . ?
C15 C14 H14 119.4 . . ?
C14 C15 H15 119.3 . . ?
C16 C15 C14 121.4(4) . . ?
C16 C15 H15 119.3 . . ?
C15 C16 H16 119.6 . . ?
C15 C16 C17 120.8(4) . . ?
C17 C16 H16 119.6 . . ?
C16 C17 C18 116.8(4) . . ?
C16 C17 C22 121.9(4) . . ?
C18 C17 C22 121.0(4) . . ?
C13 C18 C17 121.9(4) . . ?
C13 C18 C19 119.9(4) . . ?
C17 C18 C19 118.2(4) . . ?
C18 C19 C39 121.4(4) . . ?
C20 C19 C18 118.6(4) . . ?
C20 C19 C39 120.0(4) . . ?
C19 C20 H20 118.8 . . ?
C19 C20 C21 122.3(4) . . ?
C21 C20 H20 118.8 . . ?
C20 C21 C22 119.6(4) . . ?
C20 C21 C23 119.8(4) . . ?
C23 C21 C22 120.6(4) . . ?
C17 C22 C30 125.7(4) . . ?
C21 C22 C17 116.1(4) . . ?
C21 C22 C30 117.9(4) . . ?
C21 C23 H23 120.4 . . ?
C24 C23 C21 119.2(4) . . ?
C24 C23 H23 120.4 . . ?
C23 C24 H24 119.5 . . ?
C23 C24 C25 121.1(4) . . ?
C25 C24 H24 119.5 . . ?
C24 C25 C26 120.2(4) . . ?
C24 C25 C30 120.8(4) . . ?
C26 C25 C30 119.0(4) . . ?
C25 C26 H26 119.3 . . ?
C27 C26 C25 121.3(4) . . ?
C27 C26 H26 119.3 . . ?
C26 C27 H27 119.6 . . ?
C26 C27 C28 120.8(4) . . ?
C28 C27 H27 119.6 . . ?
C27 C28 C29 120.3(4) . . ?
C27 C28 C31 119.0(4) . . ?
C31 C28 C29 120.6(4) . . ?
C28 C29 C30 117.6(4) . . ?
C28 C29 C34 116.9(4) . . ?
C30 C29 C34 125.0(4) . . ?
C22 C30 C29 126.3(4) . . ?
C25 C30 C22 115.9(4) . . ?
C25 C30 C29 117.8(4) . . ?
C28 C31 H31 119.3 . . ?
C32 C31 C28 121.4(4) . . ?
C32 C31 H31 119.3 . . ?
C31 C32 H32 119.8 . . ?
C31 C32 C33 120.4(4) . . ?
C33 C32 H32 119.8 . . ?
C32 C33 C34 120.3(4) . . ?
C38 C33 C32 119.9(4) . . ?
C38 C33 C34 119.7(4) . . ?
C33 C34 C29 119.1(4) . . ?
C35 C34 C29 123.1(4) . . ?
C35 C34 C33 117.6(4) . . ?
C34 C35 H35 119.3 . . ?
C36 C35 C34 121.4(4) . . ?
C36 C35 H35 119.3 . . ?
C35 C36 H36 119.8 . . ?
C35 C36 C37 120.5(5) . . ?
C37 C36 H36 119.8 . . ?
C36 C37 H37 120.1 . . ?
C38 C37 C36 119.7(5) . . ?
C38 C37 H37 120.1 . . ?
C33 C38 H38 119.5 . . ?
C37 C38 C33 121.0(5) . . ?
C37 C38 H38 119.5 . . ?
N1 C39 C19 121.1(4) . . ?
N1 C39 C40 117.2(4) . . ?
C40 C39 C19 121.6(4) . . ?
C39 C40 H40 119.5 . . ?
C41 C40 C39 121.0(4) . . ?
C41 C40 H40 119.5 . . ?
C40 C41 H41 119.3 . . ?
C40 C41 C42 121.4(4) . . ?
C42 C41 H41 119.3 . . ?
C41 C42 C44 123.6(4) . . ?
C43 C42 C41 114.7(4) . . ?
C43 C42 C44 121.7(4) . . ?
N1 C43 C42 124.4(4) . . ?
N1 C43 H43 117.8 . . ?
C42 C43 H43 117.8 . . ?
C45 C44 C42 121.8(4) . . ?
C49 C44 C42 121.4(4) . . ?
C49 C44 C45 116.7(4) . . ?
C44 C45 H45 119.3 . . ?
C46 C45 C44 121.3(4) . . ?
C46 C45 H45 119.3 . . ?
C45 C46 H46 119.4 . . ?
C45 C46 C47 121.2(4) . . ?
C47 C46 H46 119.4 . . ?
C46 C47 N2 120.9(4) . . ?
C48 C47 N2 121.3(4) . . ?
C48 C47 C46 117.8(4) . . ?
C47 C48 H48 119.6 . . ?
C49 C48 C47 120.9(4) . . ?
C49 C48 H48 119.6 . . ?
C44 C49 H49 119.0 . . ?
C48 C49 C44 122.0(4) . . ?
C48 C49 H49 119.0 . . ?
C51 C50 N2 121.3(5) . . ?
C51 C50 C55 118.6(5) . . ?
C55 C50 N2 120.1(5) . . ?
C50 C51 H51 119.5 . . ?
C50 C51 C52 121.1(6) . . ?
C52 C51 H51 119.5 . . ?
C51 C52 H52 120.2 . . ?
C51 C52 C53 119.6(7) . . ?
C53 C52 H52 120.2 . . ?
C52 C53 H53 120.1 . . ?
C54 C53 C52 119.8(7) . . ?
C54 C53 H53 120.1 . . ?
C53 C54 H54 119.3 . . ?
C53 C54 C55 121.5(7) . . ?
C55 C54 H54 119.3 . . ?
C50 C55 H55 120.2 . . ?
C54 C55 C50 119.5(6) . . ?
C54 C55 H55 120.2 . . ?
C57 C56 N2 120.7(5) . . ?
C61 C56 N2 120.3(5) . . ?
C61 C56 C57 119.0(5) . . ?
C56 C57 H57 119.9 . . ?
C58 C57 C56 120.1(6) . . ?
C58 C57 H57 119.9 . . ?
C57 C58 H58 119.4 . . ?
C57 C58 C59 121.2(6) . . ?
C59 C58 H58 119.4 . . ?
C58 C59 H59 120.3 . . ?
C60 C59 C58 119.4(6) . . ?
C60 C59 H59 120.3 . . ?
C59 C60 H60 120.0 . . ?
C59 C60 C61 120.1(6) . . ?
C61 C60 H60 120.0 . . ?
C56 C61 C60 120.1(5) . . ?
C56 C61 H61 120.0 . . ?
C60 C61 H61 120.0 . . ?
N1 B1 C1 104.4(4) . . ?
N1 B1 C7 108.8(4) . . ?
C1 B1 C7 114.0(4) . . ?
C13 B1 N1 110.4(3) . . ?
C13 B1 C1 110.6(4) . . ?
C13 B1 C7 108.5(4) . . ?

loop_
_geom_bond_atom_site_label_1
_geom_bond_atom_site_label_2
_geom_bond_distance
_geom_bond_site_symmetry_2
_geom_bond_publ_flag
Cl1 C62 1.741(7) . ?
Cl2 C62 1.740(7) . ?
Cl3 C62 1.709(7) . ?
C62 H62 1.0000 . ?
F1 C6 1.357(6) . ?
F2 C5 1.347(7) . ?
F3 C4 1.337(8) . ?
F4 C3 1.343(8) . ?
F5 C2 1.356(6) . ?
F6 C8 1.348(5) . ?
F7 C9 1.351(5) . ?
F8 C10 1.343(5) . ?
F9 C11 1.343(6) . ?
F10 C12 1.351(5) . ?
N1 C39 1.357(5) . ?
N1 C43 1.339(6) . ?
N1 B1 1.618(6) . ?
N2 C47 1.414(6) . ?
N2 C50 1.412(7) . ?
N2 C56 1.417(7) . ?
C1 C2 1.387(7) . ?
C1 C6 1.402(7) . ?
C1 B1 1.635(7) . ?
C2 C3 1.358(9) . ?
C3 C4 1.384(11) . ?
C4 C5 1.357(10) . ?
C5 C6 1.366(8) . ?
C7 C8 1.400(6) . ?
C7 C12 1.385(6) . ?
C7 B1 1.647(7) . ?
C8 C9 1.374(7) . ?
C9 C10 1.371(7) . ?
C10 C11 1.373(7) . ?
C11 C12 1.385(7) . ?
C13 C14 1.383(6) . ?
C13 C18 1.411(6) . ?
C13 B1 1.611(6) . ?
C14 H14 0.9500 . ?
C14 C15 1.387(6) . ?
C15 H15 0.9500 . ?
C15 C16 1.358(6) . ?
C16 H16 0.9500 . ?
C16 C17 1.419(6) . ?
C17 C18 1.426(6) . ?
C17 C22 1.442(6) . ?
C18 C19 1.448(6) . ?
C19 C20 1.363(6) . ?
C19 C39 1.461(6) . ?
C20 H20 0.9500 . ?
C20 C21 1.418(6) . ?
C21 C22 1.421(6) . ?
C21 C23 1.420(6) . ?
C22 C30 1.449(6) . ?
C23 H23 0.9500 . ?
C23 C24 1.364(7) . ?
C24 H24 0.9500 . ?
C24 C25 1.403(7) . ?
C25 C26 1.420(7) . ?
C25 C30 1.427(6) . ?
C26 H26 0.9500 . ?
C26 C27 1.347(7) . ?
C27 H27 0.9500 . ?
C27 C28 1.404(7) . ?
C28 C29 1.428(6) . ?
C28 C31 1.424(7) . ?
C29 C30 1.449(6) . ?
C29 C34 1.453(6) . ?
C31 H31 0.9500 . ?
C31 C32 1.345(8) . ?
C32 H32 0.9500 . ?
C32 C33 1.420(7) . ?
C33 C34 1.429(6) . ?
C33 C38 1.405(7) . ?
C34 C35 1.406(6) . ?
C35 H35 0.9500 . ?
C35 C36 1.376(7) . ?
C36 H36 0.9500 . ?
C36 C37 1.400(7) . ?
C37 H37 0.9500 . ?
C37 C38 1.368(7) . ?
C38 H38 0.9500 . ?
C39 C40 1.403(6) . ?
C40 H40 0.9500 . ?
C40 C41 1.364(6) . ?
C41 H41 0.9500 . ?
C41 C42 1.391(6) . ?
C42 C43 1.385(6) . ?
C42 C44 1.476(6) . ?
C43 H43 0.9500 . ?
C44 C45 1.397(7) . ?
C44 C49 1.397(7) . ?
C45 H45 0.9500 . ?
C45 C46 1.383(7) . ?
C46 H46 0.9500 . ?
C46 C47 1.394(7) . ?
C47 C48 1.388(7) . ?
C48 H48 0.9500 . ?
C48 C49 1.377(7) . ?
C49 H49 0.9500 . ?
C50 C51 1.369(9) . ?
C50 C55 1.409(8) . ?
C51 H51 0.9500 . ?
C51 C52 1.379(9) . ?
C52 H52 0.9500 . ?
C52 C53 1.398(11) . ?
C53 H53 0.9500 . ?
C53 C54 1.340(11) . ?
C54 H54 0.9500 . ?
C54 C55 1.382(9) . ?
C55 H55 0.9500 . ?
C56 C57 1.391(8) . ?
C56 C61 1.389(8) . ?
C57 H57 0.9500 . ?
C57 C58 1.373(8) . ?
C58 H58 0.9500 . ?
C58 C59 1.380(9) . ?
C59 H59 0.9500 . ?
C59 C60 1.376(9) . ?
C60 H60 0.9500 . ?
C60 C61 1.401(8) . ?
C61 H61 0.9500 . ?

loop_
_geom_torsion_atom_site_label_1
_geom_torsion_atom_site_label_2
_geom_torsion_atom_site_label_3
_geom_torsion_atom_site_label_4
_geom_torsion
_geom_torsion_site_symmetry_1
_geom_torsion_site_symmetry_2
_geom_torsion_site_symmetry_3
_geom_torsion_site_symmetry_4
_geom_torsion_publ_flag
F2 C5 C6 F1 2.7(10) . . . . ?
F2 C5 C6 C1 -179.0(6) . . . . ?
F3 C4 C5 F2 -2.9(14) . . . . ?
F3 C4 C5 C6 177.7(8) . . . . ?
F4 C3 C4 F3 1.1(15) . . . . ?
F4 C3 C4 C5 178.8(9) . . . . ?
F5 C2 C3 F4 -2.5(12) . . . . ?
F5 C2 C3 C4 174.6(8) . . . . ?
F6 C8 C9 F7 -0.8(6) . . . . ?
F6 C8 C9 C10 -179.6(4) . . . . ?
F7 C9 C10 F8 -1.3(7) . . . . ?
F7 C9 C10 C11 -179.6(4) . . . . ?
F8 C10 C11 F9 1.3(7) . . . . ?
F8 C10 C11 C12 -176.6(4) . . . . ?
F9 C11 C12 F10 -2.1(6) . . . . ?
F9 C11 C12 C7 180.0(4) . . . . ?
N1 C39 C40 C41 -6.5(7) . . . . ?
N2 C47 C48 C49 176.1(5) . . . . ?
N2 C50 C51 C52 -179.3(6) . . . . ?
N2 C50 C55 C54 178.2(6) . . . . ?
N2 C56 C57 C58 176.0(5) . . . . ?
N2 C56 C61 C60 -177.3(5) . . . . ?
C1 C2 C3 F4 178.8(7) . . . . ?
C1 C2 C3 C4 -4.0(14) . . . . ?
C2 C1 C6 F1 175.9(5) . . . . ?
C2 C1 C6 C5 -2.3(9) . . . . ?
C2 C1 B1 N1 -89.0(6) . . . . ?
C2 C1 B1 C7 152.4(5) . . . . ?
C2 C1 B1 C13 29.8(7) . . . . ?
C2 C3 C4 F3 -176.0(8) . . . . ?
C2 C3 C4 C5 1.6(15) . . . . ?
C3 C4 C5 F2 179.4(9) . . . . ?
C3 C4 C5 C6 0.1(14) . . . . ?
C4 C5 C6 F1 -177.9(8) . . . . ?
C4 C5 C6 C1 0.3(12) . . . . ?
C6 C1 C2 F5 -174.4(6) . . . . ?
C6 C1 C2 C3 4.1(10) . . . . ?
C6 C1 B1 N1 91.3(6) . . . . ?
C6 C1 B1 C7 -27.3(7) . . . . ?
C6 C1 B1 C13 -150.0(5) . . . . ?
C7 C8 C9 F7 179.2(4) . . . . ?
C7 C8 C9 C10 0.4(7) . . . . ?
C8 C7 C12 F10 -176.2(4) . . . . ?
C8 C7 C12 C11 1.7(6) . . . . ?
C8 C7 B1 N1 -157.2(4) . . . . ?
C8 C7 B1 C1 -41.1(6) . . . . ?
C8 C7 B1 C13 82.7(5) . . . . ?
C8 C9 C10 F8 177.5(4) . . . . ?
C8 C9 C10 C11 -0.7(7) . . . . ?
C9 C10 C11 F9 179.5(4) . . . . ?
C9 C10 C11 C12 1.6(7) . . . . ?
C10 C11 C12 F10 175.8(4) . . . . ?
C10 C11 C12 C7 -2.2(7) . . . . ?
C12 C7 C8 F6 179.2(4) . . . . ?
C12 C7 C8 C9 -0.8(6) . . . . ?
C12 C7 B1 N1 29.0(6) . . . . ?
C12 C7 B1 C1 145.1(4) . . . . ?
C12 C7 B1 C13 -91.1(5) . . . . ?
C13 C14 C15 C16 1.7(7) . . . . ?
C13 C18 C19 C20 -163.1(4) . . . . ?
C13 C18 C19 C39 16.2(6) . . . . ?
C14 C13 C18 C17 -3.4(6) . . . . ?
C14 C13 C18 C19 174.1(4) . . . . ?
C14 C13 B1 N1 177.3(4) . . . . ?
C14 C13 B1 C1 62.2(5) . . . . ?
C14 C13 B1 C7 -63.6(5) . . . . ?
C14 C15 C16 C17 -1.6(7) . . . . ?
C15 C16 C17 C18 -0.9(6) . . . . ?
C15 C16 C17 C22 -175.0(4) . . . . ?
C16 C17 C18 C13 3.4(6) . . . . ?
C16 C17 C18 C19 -174.2(4) . . . . ?
C16 C17 C22 C21 156.9(4) . . . . ?
C16 C17 C22 C30 -16.5(6) . . . . ?
C17 C18 C19 C20 14.5(6) . . . . ?
C17 C18 C19 C39 -166.2(4) . . . . ?
C17 C22 C30 C25 149.2(4) . . . . ?
C17 C22 C30 C29 -31.3(7) . . . . ?
C18 C13 C14 C15 0.8(7) . . . . ?
C18 C13 B1 N1 -4.1(6) . . . . ?
C18 C13 B1 C1 -119.2(4) . . . . ?
C18 C13 B1 C7 115.0(4) . . . . ?
C18 C17 C22 C21 -17.0(6) . . . . ?
C18 C17 C22 C30 169.5(4) . . . . ?
C18 C19 C20 C21 -11.7(6) . . . . ?
C18 C19 C39 N1 -18.9(6) . . . . ?
C18 C19 C39 C40 159.3(4) . . . . ?
C19 C20 C21 C22 -6.1(6) . . . . ?
C19 C20 C21 C23 174.3(4) . . . . ?
C19 C39 C40 C41 175.2(4) . . . . ?
C20 C19 C39 N1 160.4(4) . . . . ?
C20 C19 C39 C40 -21.4(6) . . . . ?
C20 C21 C22 C17 20.1(6) . . . . ?
C20 C21 C22 C30 -165.9(4) . . . . ?
C20 C21 C23 C24 -176.4(4) . . . . ?
C21 C22 C30 C25 -24.2(6) . . . . ?
C21 C22 C30 C29 155.4(4) . . . . ?
C21 C23 C24 C25 -10.5(7) . . . . ?
C22 C17 C18 C13 177.6(4) . . . . ?
C22 C17 C18 C19 0.1(6) . . . . ?
C22 C21 C23 C24 4.0(6) . . . . ?
C23 C21 C22 C17 -160.3(4) . . . . ?
C23 C21 C22 C30 13.7(6) . . . . ?
C23 C24 C25 C26 -179.9(5) . . . . ?
C23 C24 C25 C30 -1.0(7) . . . . ?
C24 C25 C26 C27 175.0(5) . . . . ?
C24 C25 C30 C22 18.4(6) . . . . ?
C24 C25 C30 C29 -161.2(4) . . . . ?
C25 C26 C27 C28 -8.3(7) . . . . ?
C26 C25 C30 C22 -162.7(4) . . . . ?
C26 C25 C30 C29 17.7(6) . . . . ?
C26 C27 C28 C29 6.2(7) . . . . ?
C26 C27 C28 C31 -170.8(5) . . . . ?
C27 C28 C29 C30 7.9(6) . . . . ?
C27 C28 C29 C34 -164.8(4) . . . . ?
C27 C28 C31 C32 172.9(5) . . . . ?
C28 C29 C30 C22 161.0(4) . . . . ?
C28 C29 C30 C25 -19.4(6) . . . . ?
C28 C29 C34 C33 -12.0(6) . . . . ?
C28 C29 C34 C35 162.7(4) . . . . ?
C28 C31 C32 C33 -4.3(7) . . . . ?
C29 C28 C31 C32 -4.1(7) . . . . ?
C29 C34 C35 C36 -177.9(4) . . . . ?
C30 C25 C26 C27 -3.9(7) . . . . ?
C30 C29 C34 C33 175.9(4) . . . . ?
C30 C29 C34 C35 -9.5(6) . . . . ?
C31 C28 C29 C30 -175.2(4) . . . . ?
C31 C28 C29 C34 12.1(6) . . . . ?
C31 C32 C33 C34 4.2(7) . . . . ?
C31 C32 C33 C38 -171.4(5) . . . . ?
C32 C33 C34 C29 4.2(6) . . . . ?
C32 C33 C34 C35 -170.7(4) . . . . ?
C32 C33 C38 C37 172.6(5) . . . . ?
C33 C34 C35 C36 -3.2(6) . . . . ?
C34 C29 C30 C22 -26.9(7) . . . . ?
C34 C29 C30 C25 152.6(4) . . . . ?
C34 C33 C38 C37 -3.1(7) . . . . ?
C34 C35 C36 C37 -0.5(7) . . . . ?
C35 C36 C37 C38 2.5(7) . . . . ?
C36 C37 C38 C33 -0.7(7) . . . . ?
C38 C33 C34 C29 179.8(4) . . . . ?
C38 C33 C34 C35 4.9(6) . . . . ?
C39 N1 C43 C42 -2.0(7) . . . . ?
C39 N1 B1 C1 120.6(4) . . . . ?
C39 N1 B1 C7 -117.3(4) . . . . ?
C39 N1 B1 C13 1.7(6) . . . . ?
C39 C19 C20 C21 168.9(4) . . . . ?
C39 C40 C41 C42 -0.9(8) . . . . ?
C40 C41 C42 C43 6.5(7) . . . . ?
C40 C41 C42 C44 -172.5(5) . . . . ?
C41 C42 C43 N1 -5.3(7) . . . . ?
C41 C42 C44 C45 -11.7(8) . . . . ?
C41 C42 C44 C49 165.3(5) . . . . ?
C42 C44 C45 C46 175.4(5) . . . . ?
C42 C44 C49 C48 -176.8(5) . . . . ?
C43 N1 C39 C19 -173.8(4) . . . . ?
C43 N1 C39 C40 7.9(6) . . . . ?
C43 N1 B1 C1 -56.4(5) . . . . ?
C43 N1 B1 C7 65.7(5) . . . . ?
C43 N1 B1 C13 -175.3(4) . . . . ?
C43 C42 C44 C45 169.3(5) . . . . ?
C43 C42 C44 C49 -13.7(8) . . . . ?
C44 C42 C43 N1 173.8(5) . . . . ?
C44 C45 C46 C47 0.4(9) . . . . ?
C45 C44 C49 C48 0.3(8) . . . . ?
C45 C46 C47 N2 -177.5(5) . . . . ?
C45 C46 C47 C48 2.4(8) . . . . ?
C46 C47 C48 C49 -3.8(8) . . . . ?
C47 N2 C50 C51 -35.8(8) . . . . ?
C47 N2 C50 C55 145.2(5) . . . . ?
C47 N2 C56 C57 138.4(5) . . . . ?
C47 N2 C56 C61 -43.5(7) . . . . ?
C47 C48 C49 C44 2.5(9) . . . . ?
C49 C44 C45 C46 -1.8(8) . . . . ?
C50 N2 C47 C46 146.0(5) . . . . ?
C50 N2 C47 C48 -33.9(7) . . . . ?
C50 N2 C56 C57 -44.7(7) . . . . ?
C50 N2 C56 C61 133.4(5) . . . . ?
C50 C51 C52 C53 1.1(12) . . . . ?
C51 C50 C55 C54 -0.9(9) . . . . ?
C51 C52 C53 C54 -0.7(13) . . . . ?
C52 C53 C54 C55 -0.4(12) . . . . ?
C53 C54 C55 C50 1.2(11) . . . . ?
C55 C50 C51 C52 -0.2(10) . . . . ?
C56 N2 C47 C46 -37.1(7) . . . . ?
C56 N2 C47 C48 142.9(5) . . . . ?
C56 N2 C50 C51 147.3(6) . . . . ?
C56 N2 C50 C55 -31.7(8) . . . . ?
C56 C57 C58 C59 2.1(9) . . . . ?
C57 C56 C61 C60 0.9(8) . . . . ?
C57 C58 C59 C60 -0.8(9) . . . . ?
C58 C59 C60 C61 -0.4(9) . . . . ?
C59 C60 C61 C56 0.4(8) . . . . ?
C61 C56 C57 C58 -2.1(8) . . . . ?
B1 N1 C39 C19 9.3(6) . . . . ?
B1 N1 C39 C40 -169.0(4) . . . . ?
B1 N1 C43 C42 175.0(4) . . . . ?
B1 C1 C2 F5 5.8(9) . . . . ?
B1 C1 C2 C3 -175.6(7) . . . . ?
B1 C1 C6 F1 -4.3(8) . . . . ?
B1 C1 C6 C5 177.5(6) . . . . ?
B1 C7 C8 F6 4.8(6) . . . . ?
B1 C7 C8 C9 -175.2(4) . . . . ?
B1 C7 C12 F10 -1.8(6) . . . . ?
B1 C7 C12 C11 176.0(4) . . . . ?
B1 C13 C14 C15 179.5(4) . . . . ?
B1 C13 C18 C17 178.0(4) . . . . ?
B1 C13 C18 C19 -4.5(6) . . . . ?
